data_4515129
loop_
_publ_author_name
'Press, David J.'
'Gendy, Chris'
'Pasalkar, Samruddhi'
'Schechtel, Shauna'
'Heyne, Belinda'
'Sutherland, Todd C.'

_publ_section_title
;
 Synthesis of Tetrathia-Oligothiophene Macrocycles.
;
_journal_issue 2
_journal_name_full 'ACS omega'
_journal_page_first 3405
_journal_page_last 3408
_journal_paper_doi 10.1021/acsomega.8b03444
_journal_volume 4
_journal_year 2019
_chemical_formula_moiety 'C26 H28 S8, 0.5(C6 H12)'
_chemical_formula_sum 'C29 H34 S8'
_chemical_formula_weight 639.04
_space_group_crystal_system monoclinic
_space_group_IT_number 14
_space_group_name_Hall '-P 2ybc'
_space_group_name_H-M_alt 'P 1 21/c 1'
_symmetry_space_group_name_Hall '-P 2ybc'
_symmetry_space_group_name_H-M 'P 1 21/c 1'
_atom_sites_solution_hydrogens geom
_atom_sites_solution_primary dual
_audit_creation_date 2018-01-25
_audit_creation_method
;
Olex2 1.2
(compiled 2017.08.10 svn.r3458 for OlexSys, GUI svn.r5381)
;
_cell_angle_alpha 90
_cell_angle_beta 90.8440(10)
_cell_angle_gamma 90
_cell_formula_units_Z 4
_cell_length_a 9.8290(5)
_cell_length_b 15.0471(7)
_cell_length_c 21.1706(8)
_cell_measurement_reflns_used 9191
_cell_measurement_temperature 173.15
_cell_measurement_theta_max 28.113
_cell_measurement_theta_min 2.644
_cell_volume 3130.7(2)
_computing_cell_refinement 'SAINT v8.37A (Bruker, 2015)'
_computing_data_reduction 'SAINT v8.37A (Bruker, 2015)'
_computing_molecular_graphics 'Olex2 (Dolomanov et al., 2009)'
_computing_publication_material 'Olex2 (Dolomanov et al., 2009)'
_computing_structure_refinement 'XL (Sheldrick, 2008)'
_computing_structure_solution 'XT (Sheldrick, 2015)'
_diffrn_ambient_temperature 173.15
_diffrn_measured_fraction_theta_full 0.997
_diffrn_measured_fraction_theta_max 0.997
_diffrn_measurement_device_type 'Bruker APEX-II CCD'
_diffrn_measurement_method '\f and \w scans'
_diffrn_radiation_type MoK\a
_diffrn_radiation_wavelength 0.71073
_diffrn_reflns_av_R_equivalents 0.0412
_diffrn_reflns_av_unetI/netI 0.0298
_diffrn_reflns_Laue_measured_fraction_full 0.997
_diffrn_reflns_Laue_measured_fraction_max 0.997
_diffrn_reflns_limit_h_max 13
_diffrn_reflns_limit_h_min -13
_diffrn_reflns_limit_k_max 20
_diffrn_reflns_limit_k_min -20
_diffrn_reflns_limit_l_max 28
_diffrn_reflns_limit_l_min -26
_diffrn_reflns_number 47136
_diffrn_reflns_point_group_measured_fraction_full 0.997
_diffrn_reflns_point_group_measured_fraction_max 0.997
_diffrn_reflns_theta_full 25.242
_diffrn_reflns_theta_max 28.314
_diffrn_reflns_theta_min 3.155
_diffrn_standards_number 0
_exptl_absorpt_coefficient_mu 0.589
_exptl_absorpt_correction_T_max 0.9329
_exptl_absorpt_correction_T_min 0.8003
_exptl_absorpt_correction_type multi-scan
_exptl_absorpt_process_details
'SADABS-2016/2 (Bruker,2016/2) was used for absorption correction. wR2(int) was 0.0661 before and 0.0452 after correction. The Ratio of minimum to maximum transmission is 0.8579. The \l/2 correction factor is Not present.'
_exptl_crystal_colour colourless
_exptl_crystal_colour_primary colourless
_exptl_crystal_density_diffrn 1.356
_exptl_crystal_description block
_exptl_crystal_F_000 1344
_exptl_crystal_size_max 0.52
_exptl_crystal_size_mid 0.39
_exptl_crystal_size_min 0.28
_refine_diff_density_max 0.574
_refine_diff_density_min -0.311
_refine_diff_density_rms 0.054
_refine_ls_extinction_method none
_refine_ls_goodness_of_fit_ref 1.031
_refine_ls_hydrogen_treatment constr
_refine_ls_matrix_type full
_refine_ls_number_parameters 334
_refine_ls_number_reflns 7750
_refine_ls_number_restraints 0
_refine_ls_restrained_S_all 1.031
_refine_ls_R_factor_all 0.0600
_refine_ls_R_factor_gt 0.0394
_refine_ls_shift/su_max 0.001
_refine_ls_shift/su_mean 0.000
_refine_ls_structure_factor_coef Fsqd
_refine_ls_weighting_details 'w=1/[\s^2^(Fo^2^)+(0.0465P)^2^+1.3589P] where P=(Fo^2^+2Fc^2^)/3'
_refine_ls_weighting_scheme calc
_refine_ls_wR_factor_gt 0.0931
_refine_ls_wR_factor_ref 0.1056
_reflns_Friedel_coverage 0.000
_reflns_number_gt 5866
_reflns_number_total 7750
_reflns_threshold_expression 'I > 2\s(I)'
_cod_data_source_file C5biTh.cif
_cod_data_source_block dpiii56i_a
_cod_database_code 4515129
_shelx_shelxl_version_number 2014/7
_shelx_space_group_comment
;
The symmetry employed for this shelxl refinement is uniquely defined
by the following loop, which should always be used as a source of
symmetry information in preference to the above space-group names.
They are only intended as comments.
;
_shelx_estimated_absorpt_t_max 0.852
_shelx_estimated_absorpt_t_min 0.749
_olex2_refinement_description
;
1. Fixed Uiso
 At 1.2 times of:
  All C(H) groups, All C(H,H) groups
2.a Secondary CH2 refined with riding coordinates:
 C1(H1A,H1B), C2(H2A,H2B), C3(H3A,H3B), C4(H4A,H4B), C5(H5A,H5B), C14(H14A,
 H14B), C15(H15A,H15B), C16(H16A,H16B), C17(H17A,H17B), C18(H18A,H18B),
 C1C(H1CA,H1CB), C2C(H2CA,H2CB), C3C(H3CA,H3CB)
2.b Aromatic/amide H refined with riding coordinates:
 C7(H7), C8(H8), C11(H11), C12(H12), C20(H20), C21(H21), C24(H24), C25(H25)
;
_olex2_submission_special_instructions 'No special instructions were received'

loop_
_space_group_symop_operation_xyz
'x, y, z'
'-x, y+1/2, -z+1/2'
'-x, -y, -z'
'x, -y-1/2, z-1/2'

loop_
_atom_site_label
_atom_site_type_symbol
_atom_site_fract_x
_atom_site_fract_y
_atom_site_fract_z
_atom_site_U_iso_or_equiv
_atom_site_adp_type
_atom_site_occupancy
_atom_site_site_symmetry_order
_atom_site_calc_flag
_atom_site_refinement_flags_posn
S1 S 0.36766(7) 0.06687(4) 0.46618(3) 0.05250(16) Uani 1 1 d .
S2 S 0.19174(6) 0.43472(4) 0.73166(2) 0.04363(14) Uani 1 1 d .
S3 S 0.21959(5) 0.59339(4) 0.64598(2) 0.03842(12) Uani 1 1 d .
S4 S 0.02963(5) 0.70920(4) 0.47820(3) 0.04233(13) Uani 1 1 d .
S5 S 0.04461(6) 0.87665(4) 0.40120(3) 0.05231(16) Uani 1 1 d .
S6 S 0.24831(7) 0.54502(4) 0.15877(3) 0.05280(16) Uani 1 1 d .
S7 S 0.18998(5) 0.39564(4) 0.25025(3) 0.04230(13) Uani 1 1 d .
S8 S 0.41897(5) 0.21495(4) 0.37316(3) 0.04502(14) Uani 1 1 d .
C1 C 0.4271(2) 0.13328(14) 0.53282(10) 0.0423(5) Uani 1 1 d .
H1A H 0.4642 0.0930 0.5658 0.051 Uiso 1 1 calc R
H1B H 0.5023 0.1719 0.5187 0.051 Uiso 1 1 calc R
C2 C 0.3182(2) 0.19066(13) 0.56153(9) 0.0377(4) Uani 1 1 d .
H2A H 0.2425 0.1523 0.5755 0.045 Uiso 1 1 calc R
H2B H 0.2819 0.2318 0.5289 0.045 Uiso 1 1 calc R
C3 C 0.37096(19) 0.24442(13) 0.61752(9) 0.0343(4) Uani 1 1 d .
H3A H 0.4007 0.2033 0.6515 0.041 Uiso 1 1 calc R
H3B H 0.4511 0.2794 0.6044 0.041 Uiso 1 1 calc R
C4 C 0.2644(2) 0.30681(13) 0.64293(9) 0.0345(4) Uani 1 1 d .
H4A H 0.1878 0.2715 0.6595 0.041 Uiso 1 1 calc R
H4B H 0.2286 0.3443 0.6080 0.041 Uiso 1 1 calc R
C5 C 0.3203(2) 0.36604(13) 0.69483(9) 0.0358(4) Uani 1 1 d .
H5A H 0.3912 0.4051 0.6770 0.043 Uiso 1 1 calc R
H5B H 0.3643 0.3284 0.7276 0.043 Uiso 1 1 calc R
C6 C 0.1342(2) 0.49792(13) 0.66743(9) 0.0359(4) Uani 1 1 d .
C7 C 0.0242(2) 0.48530(14) 0.62905(10) 0.0441(5) Uani 1 1 d .
H7 H -0.0367 0.4367 0.6333 0.053 Uiso 1 1 calc R
C8 C 0.0088(2) 0.55114(14) 0.58230(11) 0.0443(5) Uani 1 1 d .
H8 H -0.0632 0.5511 0.5519 0.053 Uiso 1 1 calc R
C9 C 0.10740(18) 0.61505(13) 0.58489(9) 0.0335(4) Uani 1 1 d .
C10 C 0.12483(19) 0.69370(13) 0.54635(9) 0.0343(4) Uani 1 1 d .
C11 C 0.2079(2) 0.76507(14) 0.55684(9) 0.0401(5) Uani 1 1 d .
H11 H 0.2705 0.7684 0.5914 0.048 Uiso 1 1 calc R
C12 C 0.1920(2) 0.83344(15) 0.51164(10) 0.0435(5) Uani 1 1 d .
H12 H 0.2413 0.8877 0.5131 0.052 Uiso 1 1 calc R
C13 C 0.0987(2) 0.81336(14) 0.46596(9) 0.0395(4) Uani 1 1 d .
C14 C 0.2019(3) 0.88527(16) 0.35822(11) 0.0563(6) Uani 1 1 d .
H14A H 0.1862 0.9248 0.3214 0.068 Uiso 1 1 calc R
H14B H 0.2707 0.9142 0.3859 0.068 Uiso 1 1 calc R
C15 C 0.2606(2) 0.79829(16) 0.33467(11) 0.0485(5) Uani 1 1 d .
H15A H 0.3488 0.8108 0.3144 0.058 Uiso 1 1 calc R
H15B H 0.2793 0.7594 0.3715 0.058 Uiso 1 1 calc R
C16 C 0.1709(2) 0.74800(14) 0.28803(10) 0.0428(5) Uani 1 1 d .
H16A H 0.1341 0.7901 0.2562 0.051 Uiso 1 1 calc R
H16B H 0.0930 0.7220 0.3107 0.051 Uiso 1 1 calc R
C17 C 0.2472(2) 0.67402(15) 0.25448(10) 0.0460(5) Uani 1 1 d .
H17A H 0.3261 0.6998 0.2324 0.055 Uiso 1 1 calc R
H17B H 0.2825 0.6313 0.2863 0.055 Uiso 1 1 calc R
C18 C 0.1586(2) 0.62507(15) 0.20722(11) 0.0476(5) Uani 1 1 d .
H18A H 0.1139 0.6691 0.1791 0.057 Uiso 1 1 calc R
H18B H 0.0862 0.5935 0.2303 0.057 Uiso 1 1 calc R
C19 C 0.3030(2) 0.46857(14) 0.21571(10) 0.0417(5) Uani 1 1 d .
C20 C 0.4319(2) 0.45347(15) 0.23706(11) 0.0482(5) Uani 1 1 d .
H20 H 0.5086 0.4863 0.2235 0.058 Uiso 1 1 calc R
C21 C 0.4395(2) 0.38401(15) 0.28137(11) 0.0473(5) Uani 1 1 d .
H21 H 0.5227 0.3650 0.3004 0.057 Uiso 1 1 calc R
C22 C 0.31717(19) 0.34631(13) 0.29474(9) 0.0362(4) Uani 1 1 d .
C23 C 0.28764(19) 0.27385(13) 0.33807(9) 0.0350(4) Uani 1 1 d .
C24 C 0.1657(2) 0.24125(15) 0.35650(10) 0.0433(5) Uani 1 1 d .
H24 H 0.0811 0.2640 0.3415 0.052 Uiso 1 1 calc R
C25 C 0.1761(2) 0.17039(15) 0.40009(10) 0.0465(5) Uani 1 1 d .
H25 H 0.0997 0.1411 0.4175 0.056 Uiso 1 1 calc R
C26 C 0.3072(2) 0.14874(13) 0.41443(9) 0.0414(5) Uani 1 1 d .
C1C C 0.5143(3) 0.40518(17) 0.49094(14) 0.0710(8) Uani 1 1 d .
H1CA H 0.5604 0.4002 0.4498 0.085 Uiso 1 1 calc R
H1CB H 0.4997 0.3443 0.5072 0.085 Uiso 1 1 calc R
C2C C 0.3810(3) 0.4492(2) 0.48136(18) 0.0894(10) Uani 1 1 d .
H2CA H 0.3284 0.4449 0.5208 0.107 Uiso 1 1 calc R
H2CB H 0.3294 0.4177 0.4477 0.107 Uiso 1 1 calc R
C3C C 0.3953(4) 0.5446(2) 0.46352(16) 0.0857(10) Uani 1 1 d .
H3CA H 0.3042 0.5727 0.4623 0.103 Uiso 1 1 calc R
H3CB H 0.4337 0.5486 0.4206 0.103 Uiso 1 1 calc R

loop_
_atom_site_aniso_label
_atom_site_aniso_U_11
_atom_site_aniso_U_22
_atom_site_aniso_U_33
_atom_site_aniso_U_23
_atom_site_aniso_U_13
_atom_site_aniso_U_12
S1 0.0742(4) 0.0305(3) 0.0526(3) -0.0076(2) -0.0076(3) 0.0172(3)
S2 0.0545(3) 0.0486(3) 0.0280(2) -0.0040(2) 0.0079(2) -0.0009(2)
S3 0.0332(2) 0.0459(3) 0.0360(2) -0.0020(2) -0.00519(19) -0.0067(2)
S4 0.0394(3) 0.0385(3) 0.0486(3) -0.0056(2) -0.0157(2) 0.0034(2)
S5 0.0549(4) 0.0485(3) 0.0533(3) 0.0038(3) -0.0079(3) 0.0148(3)
S6 0.0597(4) 0.0550(3) 0.0438(3) 0.0043(3) 0.0021(3) 0.0011(3)
S7 0.0300(2) 0.0517(3) 0.0450(3) 0.0036(2) -0.0053(2) 0.0011(2)
S8 0.0353(3) 0.0510(3) 0.0486(3) -0.0021(2) -0.0055(2) 0.0121(2)
C1 0.0468(12) 0.0359(10) 0.0442(11) -0.0027(9) -0.0041(9) 0.0151(9)
C2 0.0376(10) 0.0338(10) 0.0416(10) -0.0028(8) -0.0029(8) 0.0083(8)
C3 0.0342(10) 0.0333(9) 0.0353(10) 0.0040(8) -0.0038(8) 0.0053(8)
C4 0.0355(10) 0.0343(10) 0.0337(9) -0.0014(8) -0.0051(8) 0.0034(8)
C5 0.0399(11) 0.0374(10) 0.0299(9) 0.0025(8) -0.0023(8) -0.0001(8)
C6 0.0366(10) 0.0352(10) 0.0360(10) -0.0078(8) 0.0060(8) 0.0020(8)
C7 0.0379(11) 0.0375(11) 0.0568(13) -0.0070(10) -0.0027(9) -0.0058(9)
C8 0.0343(10) 0.0415(11) 0.0567(13) -0.0077(10) -0.0123(9) -0.0017(9)
C9 0.0262(9) 0.0358(10) 0.0385(10) -0.0089(8) -0.0031(7) 0.0058(7)
C10 0.0268(9) 0.0373(10) 0.0386(10) -0.0089(8) -0.0043(7) 0.0047(8)
C11 0.0344(10) 0.0473(12) 0.0384(10) -0.0035(9) -0.0046(8) -0.0049(9)
C12 0.0413(11) 0.0453(12) 0.0438(11) -0.0043(9) 0.0015(9) -0.0069(9)
C13 0.0378(11) 0.0393(11) 0.0412(10) -0.0029(9) -0.0004(8) 0.0079(9)
C14 0.0702(17) 0.0462(13) 0.0524(14) 0.0097(11) -0.0028(12) -0.0147(12)
C15 0.0389(11) 0.0592(14) 0.0473(12) 0.0091(10) 0.0031(9) -0.0060(10)
C16 0.0365(11) 0.0450(11) 0.0470(12) 0.0103(9) 0.0030(9) 0.0003(9)
C17 0.0368(11) 0.0520(13) 0.0492(12) 0.0063(10) 0.0042(9) 0.0021(10)
C18 0.0390(11) 0.0512(13) 0.0526(13) 0.0083(10) 0.0018(10) 0.0026(10)
C19 0.0427(11) 0.0415(11) 0.0408(11) -0.0049(9) 0.0009(9) -0.0016(9)
C20 0.0384(11) 0.0489(13) 0.0573(13) -0.0097(11) -0.0030(10) -0.0082(10)
C21 0.0319(10) 0.0536(13) 0.0560(13) -0.0063(11) -0.0118(9) -0.0015(9)
C22 0.0328(10) 0.0405(10) 0.0351(10) -0.0113(8) -0.0080(8) 0.0058(8)
C23 0.0334(10) 0.0387(10) 0.0327(9) -0.0124(8) -0.0086(8) 0.0090(8)
C24 0.0339(10) 0.0492(12) 0.0466(12) -0.0038(10) -0.0056(9) 0.0056(9)
C25 0.0442(12) 0.0467(12) 0.0484(12) -0.0026(10) -0.0005(10) 0.0008(10)
C26 0.0523(12) 0.0325(10) 0.0391(10) -0.0099(8) -0.0044(9) 0.0097(9)
C1C 0.095(2) 0.0399(13) 0.0796(19) -0.0021(13) 0.0338(17) -0.0004(14)
C2C 0.069(2) 0.093(2) 0.107(3) -0.031(2) 0.0204(18) -0.0211(18)
C3C 0.089(2) 0.087(2) 0.081(2) -0.0008(18) -0.0017(18) 0.0300(19)

loop_
_atom_type_symbol
_atom_type_description
_atom_type_scat_dispersion_real
_atom_type_scat_dispersion_imag
_atom_type_scat_source
C C 0.0033 0.0016 'International Tables Vol C Tables 4.2.6.8 and 6.1.1.4'
H H 0.0000 0.0000 'International Tables Vol C Tables 4.2.6.8 and 6.1.1.4'
S S 0.1246 0.1234 'International Tables Vol C Tables 4.2.6.8 and 6.1.1.4'

loop_
_geom_angle_atom_site_label_1
_geom_angle_atom_site_label_2
_geom_angle_atom_site_label_3
_geom_angle
_geom_angle_site_symmetry_1
_geom_angle_site_symmetry_3
C26 S1 C1 101.62(9) . .
C6 S2 C5 101.25(9) . .
C9 S3 C6 92.68(10) . .
C10 S4 C13 92.20(10) . .
C13 S5 C14 100.44(11) . .
C19 S6 C18 101.18(10) . .
C22 S7 C19 92.23(10) . .
C23 S8 C26 92.10(10) . .
S1 C1 H1A 108.8 . .
S1 C1 H1B 108.8 . .
H1A C1 H1B 107.7 . .
C2 C1 S1 113.92(14) . .
C2 C1 H1A 108.8 . .
C2 C1 H1B 108.8 . .
C1 C2 H2A 109.1 . .
C1 C2 H2B 109.1 . .
C1 C2 C3 112.53(16) . .
H2A C2 H2B 107.8 . .
C3 C2 H2A 109.1 . .
C3 C2 H2B 109.1 . .
C2 C3 H3A 109.2 . .
C2 C3 H3B 109.2 . .
H3A C3 H3B 107.9 . .
C4 C3 C2 112.22(15) . .
C4 C3 H3A 109.2 . .
C4 C3 H3B 109.2 . .
C3 C4 H4A 109.2 . .
C3 C4 H4B 109.2 . .
C3 C4 C5 112.22(16) . .
H4A C4 H4B 107.9 . .
C5 C4 H4A 109.2 . .
C5 C4 H4B 109.2 . .
S2 C5 H5A 108.9 . .
S2 C5 H5B 108.9 . .
C4 C5 S2 113.52(14) . .
C4 C5 H5A 108.9 . .
C4 C5 H5B 108.9 . .
H5A C5 H5B 107.7 . .
S3 C6 S2 120.29(11) . .
C7 C6 S2 129.52(17) . .
C7 C6 S3 110.18(16) . .
C6 C7 H7 123.2 . .
C6 C7 C8 113.53(19) . .
C8 C7 H7 123.2 . .
C7 C8 H8 123.2 . .
C9 C8 C7 113.51(18) . .
C9 C8 H8 123.2 . .
C8 C9 S3 110.10(15) . .
C8 C9 C10 129.96(18) . .
C10 C9 S3 119.92(14) . .
C9 C10 S4 120.97(14) . .
C11 C10 S4 110.22(15) . .
C11 C10 C9 128.78(17) . .
C10 C11 H11 123.1 . .
C10 C11 C12 113.77(18) . .
C12 C11 H11 123.1 . .
C11 C12 H12 123.6 . .
C13 C12 C11 112.80(19) . .
C13 C12 H12 123.6 . .
S4 C13 S5 119.75(12) . .
C12 C13 S4 110.97(16) . .
C12 C13 S5 129.28(18) . .
S5 C14 H14A 108.3 . .
S5 C14 H14B 108.3 . .
H14A C14 H14B 107.4 . .
C15 C14 S5 115.80(16) . .
C15 C14 H14A 108.3 . .
C15 C14 H14B 108.3 . .
C14 C15 H15A 108.5 . .
C14 C15 H15B 108.5 . .
H15A C15 H15B 107.5 . .
C16 C15 C14 115.06(19) . .
C16 C15 H15A 108.5 . .
C16 C15 H15B 108.5 . .
C15 C16 H16A 109.1 . .
C15 C16 H16B 109.1 . .
C15 C16 C17 112.46(18) . .
H16A C16 H16B 107.8 . .
C17 C16 H16A 109.1 . .
C17 C16 H16B 109.1 . .
C16 C17 H17A 109.1 . .
C16 C17 H17B 109.1 . .
H17A C17 H17B 107.8 . .
C18 C17 C16 112.46(18) . .
C18 C17 H17A 109.1 . .
C18 C17 H17B 109.1 . .
S6 C18 H18A 108.6 . .
S6 C18 H18B 108.6 . .
C17 C18 S6 114.67(15) . .
C17 C18 H18A 108.6 . .
C17 C18 H18B 108.6 . .
H18A C18 H18B 107.6 . .
S7 C19 S6 121.09(12) . .
C20 C19 S6 128.08(18) . .
C20 C19 S7 110.77(17) . .
C19 C20 H20 123.6 . .
C19 C20 C21 112.8(2) . .
C21 C20 H20 123.6 . .
C20 C21 H21 122.9 . .
C22 C21 C20 114.17(19) . .
C22 C21 H21 122.9 . .
C21 C22 S7 110.04(16) . .
C21 C22 C23 128.81(18) . .
C23 C22 S7 121.14(15) . .
C22 C23 S8 120.07(15) . .
C24 C23 S8 110.42(16) . .
C24 C23 C22 129.51(18) . .
C23 C24 H24 123.1 . .
C23 C24 C25 113.88(19) . .
C25 C24 H24 123.1 . .
C24 C25 H25 123.7 . .
C26 C25 C24 112.7(2) . .
C26 C25 H25 123.7 . .
S8 C26 S1 120.68(13) . .
C25 C26 S1 128.45(19) . .
C25 C26 S8 110.88(17) . .
H1CA C1C H1CB 107.9 . .
C2C C1C H1CA 109.2 . .
C2C C1C H1CB 109.2 . .
C2C C1C C3C 112.1(2) . 3_666
C3C C1C H1CA 109.2 3_666 .
C3C C1C H1CB 109.2 3_666 .
C1C C2C H2CA 109.1 . .
C1C C2C H2CB 109.1 . .
C1C C2C C3C 112.3(3) . .
H2CA C2C H2CB 107.9 . .
C3C C2C H2CA 109.1 . .
C3C C2C H2CB 109.1 . .
C1C C3C H3CA 109.2 3_666 .
C1C C3C H3CB 109.2 3_666 .
C2C C3C C1C 112.2(3) . 3_666
C2C C3C H3CA 109.2 . .
C2C C3C H3CB 109.2 . .
H3CA C3C H3CB 107.9 . .

loop_
_geom_bond_atom_site_label_1
_geom_bond_atom_site_label_2
_geom_bond_distance
_geom_bond_site_symmetry_2
S1 C1 1.818(2) .
S1 C26 1.747(2) .
S2 C5 1.817(2) .
S2 C6 1.747(2) .
S3 C6 1.728(2) .
S3 C9 1.7185(19) .
S4 C10 1.7240(19) .
S4 C13 1.729(2) .
S5 C13 1.746(2) .
S5 C14 1.810(3) .
S6 C18 1.819(2) .
S6 C19 1.745(2) .
S7 C19 1.731(2) .
S7 C22 1.7222(19) .
S8 C23 1.7249(19) .
S8 C26 1.730(2) .
C1 H1A 0.9900 .
C1 H1B 0.9900 .
C1 C2 1.509(3) .
C2 H2A 0.9900 .
C2 H2B 0.9900 .
C2 C3 1.520(3) .
C3 H3A 0.9900 .
C3 H3B 0.9900 .
C3 C4 1.511(3) .
C4 H4A 0.9900 .
C4 H4B 0.9900 .
C4 C5 1.512(3) .
C5 H5A 0.9900 .
C5 H5B 0.9900 .
C6 C7 1.357(3) .
C7 H7 0.9500 .
C7 C8 1.407(3) .
C8 H8 0.9500 .
C8 C9 1.366(3) .
C9 C10 1.449(3) .
C10 C11 1.365(3) .
C11 H11 0.9500 .
C11 C12 1.412(3) .
C12 H12 0.9500 .
C12 C13 1.357(3) .
C14 H14A 0.9900 .
C14 H14B 0.9900 .
C14 C15 1.518(3) .
C15 H15A 0.9900 .
C15 H15B 0.9900 .
C15 C16 1.517(3) .
C16 H16A 0.9900 .
C16 H16B 0.9900 .
C16 C17 1.524(3) .
C17 H17A 0.9900 .
C17 H17B 0.9900 .
C17 C18 1.509(3) .
C18 H18A 0.9900 .
C18 H18B 0.9900 .
C19 C20 1.357(3) .
C20 H20 0.9500 .
C20 C21 1.406(3) .
C21 H21 0.9500 .
C21 C22 1.363(3) .
C22 C23 1.457(3) .
C23 C24 1.358(3) .
C24 H24 0.9500 .
C24 C25 1.413(3) .
C25 H25 0.9500 .
C25 C26 1.359(3) .
C1C H1CA 0.9900 .
C1C H1CB 0.9900 .
C1C C2C 1.480(4) .
C1C C3C 1.504(4) 3_666
C2C H2CA 0.9900 .
C2C H2CB 0.9900 .
C2C C3C 1.492(5) .
C3C C1C 1.504(4) 3_666
C3C H3CA 0.9900 .
C3C H3CB 0.9900 .
